data_2236982
loop_
_publ_author_name
'Han, Jie'
'Zhao, Ming-gao'
'Zhang, Jun'
'Ma, Lan'
'Fan, Guang'

_publ_section_title
;
 5,12-Dimethylpyrazino[1,2-<i>a</i>:4,5-<i>a</i>']dibenzimidazole-5,12-diium
 dichloride dihydrate
;
_journal_coeditor_code PK2446
_journal_issue 12
_journal_name_full 'Acta Crystallographica Section E'
_journal_page_first o3398
_journal_paper_doi 10.1107/S1600536812046594
_journal_volume 68
_journal_year 2012
_chemical_formula_iupac 'C18 H18 N4 2+, 2Cl -, 2H2 O'
_chemical_formula_moiety 'C18 H18 N4 2+, 2(Cl -), 2(H2 O)'
_chemical_formula_sum 'C18 H22 Cl2 N4 O2'
_chemical_formula_weight 397.30
_chemical_name_common
;
5,12-Dimethylpyrazino[1,2-<i>a</i>:4,5-<i>a</i>']dibenzimidazole-5,12-diium
dichloride dihydrate
;
_chemical_name_systematic
;
10,20-Dimethyl-3,10,13,20-
tetraazapentacyclo[11.7.0.0^3,11^.0^4,9^.0^14,19^]icosa-
1(20),4(9),5,7,10,14,16,18-octaene-10,20-diium
;
_space_group_IT_number 14
_symmetry_cell_setting monoclinic
_symmetry_space_group_name_Hall '-P 2ybc'
_symmetry_space_group_name_H-M 'P 1 21/c 1'
_atom_sites_solution_hydrogens geom
_atom_sites_solution_primary direct
_atom_sites_solution_secondary difmap
_audit_creation_method SHELXL-97
_cell_angle_alpha 90.00
_cell_angle_beta 94.426(2)
_cell_angle_gamma 90.00
_cell_formula_units_Z 2
_cell_length_a 8.1080(12)
_cell_length_b 9.0857(14)
_cell_length_c 12.9188(19)
_cell_measurement_reflns_used 1814
_cell_measurement_temperature 296(2)
_cell_measurement_theta_max 26.78
_cell_measurement_theta_min 2.52
_cell_volume 948.8(2)
_computing_cell_refinement 'SAINT (Bruker, 2002)'
_computing_data_collection 'APEX2 (Bruker, 2002)'
_computing_data_reduction 'SAINT (Bruker, 2002)'
_computing_molecular_graphics 'SHELXTL (Sheldrick, 2008)'
_computing_publication_material 'SHELXTL (Sheldrick, 2008)'
_computing_structure_refinement 'SHELXL97 (Sheldrick, 2008)'
_computing_structure_solution 'SHELXS97 (Sheldrick, 2008)'
_diffrn_ambient_temperature 296(2)
_diffrn_measured_fraction_theta_full 0.994
_diffrn_measured_fraction_theta_max 0.994
_diffrn_measurement_device_type 'Bruker SMART APEXII CCD'
_diffrn_measurement_method '\f and \w scans'
_diffrn_radiation_monochromator graphite
_diffrn_radiation_source 'fine-focus sealed tube'
_diffrn_radiation_type MoK\a
_diffrn_radiation_wavelength 0.71073
_diffrn_reflns_av_R_equivalents 0.0211
_diffrn_reflns_av_sigmaI/netI 0.0236
_diffrn_reflns_limit_h_max 9
_diffrn_reflns_limit_h_min -9
_diffrn_reflns_limit_k_max 10
_diffrn_reflns_limit_k_min -10
_diffrn_reflns_limit_l_max 15
_diffrn_reflns_limit_l_min -10
_diffrn_reflns_number 4604
_diffrn_reflns_theta_full 25.10
_diffrn_reflns_theta_max 25.10
_diffrn_reflns_theta_min 2.52
_diffrn_standards_number 0
_exptl_absorpt_coefficient_mu 0.363
_exptl_absorpt_correction_T_max 0.943
_exptl_absorpt_correction_T_min 0.876
_exptl_absorpt_correction_type multi-scan
_exptl_absorpt_process_details '(SADABS; Bruker, 2002)'
_exptl_crystal_colour white
_exptl_crystal_density_diffrn 1.391
_exptl_crystal_density_method 'not measured'
_exptl_crystal_description block
_exptl_crystal_F_000 416
_exptl_crystal_size_max 0.38
_exptl_crystal_size_mid 0.28
_exptl_crystal_size_min 0.17
_refine_diff_density_max 0.158
_refine_diff_density_min -0.204
_refine_ls_extinction_method none
_refine_ls_goodness_of_fit_ref 1.066
_refine_ls_hydrogen_treatment mixed
_refine_ls_matrix_type full
_refine_ls_number_parameters 127
_refine_ls_number_reflns 1681
_refine_ls_number_restraints 2
_refine_ls_restrained_S_all 1.066
_refine_ls_R_factor_all 0.0457
_refine_ls_R_factor_gt 0.0377
_refine_ls_shift/su_max 0.000
_refine_ls_shift/su_mean 0.000
_refine_ls_structure_factor_coef Fsqd
_refine_ls_weighting_details 'calc w=1/[\s^2^(Fo^2^)+(0.0587P)^2^+0.1961P] where P=(Fo^2^+2Fc^2^)/3'
_refine_ls_weighting_scheme calc
_refine_ls_wR_factor_gt 0.1063
_refine_ls_wR_factor_ref 0.1136
_reflns_number_gt 1371
_reflns_number_total 1681
_reflns_threshold_expression I>2\s(I)
_cod_data_source_file pk2446.cif
_cod_data_source_block I
_cod_original_sg_symbol_H-M 'P 21/c'
_cod_database_code 2236982
_cod_database_fobs_code 2236982

loop_
_symmetry_equiv_pos_as_xyz
'x, y, z'
'-x, y+1/2, -z+1/2'
'-x, -y, -z'
'x, -y-1/2, z-1/2'

loop_
_atom_site_type_symbol
_atom_site_label
_atom_site_fract_x
_atom_site_fract_y
_atom_site_fract_z
_atom_site_U_iso_or_equiv
_atom_site_adp_type
_atom_site_calc_flag
_atom_site_refinement_flags
_atom_site_occupancy
_atom_site_symmetry_multiplicity
Cl Cl1 0.49232(8) 0.17546(7) 0.85285(4) 0.0755(3) Uani d . 1 1
N N1 0.35268(18) 0.00311(15) 0.44209(10) 0.0454(4) Uani d . 1 1
N N2 0.2397(2) 0.17478(16) 0.53127(12) 0.0521(4) Uani d . 1 1
O O1 0.7107(3) 0.0906(2) 0.05725(17) 0.0961(6) Uani d D 1 1
C C1 0.4743(2) -0.0970(2) 0.40528(14) 0.0532(5) Uani d . 1 1
H H1A 0.5002 -0.0687 0.3360 0.064 Uiso calc R 1 1
H H1B 0.4301 -0.1962 0.4021 0.064 Uiso calc R 1 1
C C2 0.3745(2) 0.09265(19) 0.52381(13) 0.0462(4) Uani d . 1 1
C C3 0.2198(3) 0.2890(2) 0.60909(19) 0.0701(6) Uani d . 1 1
H H3A 0.2912 0.2682 0.6701 0.105 Uiso calc R 1 1
H H3B 0.1069 0.2908 0.6268 0.105 Uiso calc R 1 1
H H3C 0.2482 0.3830 0.5815 0.105 Uiso calc R 1 1
C C4 0.1255(2) 0.1382(2) 0.44954(16) 0.0557(5) Uani d . 1 1
C C5 -0.0348(3) 0.1869(3) 0.4213(2) 0.0725(7) Uani d . 1 1
H H5 -0.0854 0.2590 0.4590 0.087 Uiso calc R 1 1
C C6 -0.1142(3) 0.1222(3) 0.3345(2) 0.0825(8) Uani d . 1 1
H H6 -0.2216 0.1515 0.3136 0.099 Uiso calc R 1 1
C C7 -0.0399(3) 0.0149(3) 0.2772(2) 0.0805(7) Uani d . 1 1
H H7 -0.0981 -0.0247 0.2188 0.097 Uiso calc R 1 1
C C8 0.1178(3) -0.0338(2) 0.30476(16) 0.0642(6) Uani d . 1 1
H H8 0.1682 -0.1056 0.2667 0.077 Uiso calc R 1 1
C C9 0.1975(2) 0.0297(2) 0.39233(14) 0.0509(5) Uani d . 1 1
H H1C 0.653(3) 0.101(3) 0.0016(12) 0.081(8) Uiso d D 1 1
H H1D 0.667(4) 0.021(2) 0.087(2) 0.105(11) Uiso d D 1 1

loop_
_atom_site_aniso_label
_atom_site_aniso_U_11
_atom_site_aniso_U_22
_atom_site_aniso_U_33
_atom_site_aniso_U_12
_atom_site_aniso_U_13
_atom_site_aniso_U_23
Cl1 0.0922(5) 0.0875(5) 0.0477(3) 0.0113(3) 0.0113(3) -0.0030(2)
N1 0.0513(9) 0.0469(8) 0.0380(8) 0.0018(6) 0.0036(6) 0.0004(6)
N2 0.0584(10) 0.0490(9) 0.0508(9) 0.0069(7) 0.0152(7) 0.0038(6)
O1 0.0995(15) 0.1007(15) 0.0839(14) -0.0151(12) -0.0199(11) 0.0121(12)
C1 0.0599(12) 0.0587(11) 0.0414(9) 0.0051(9) 0.0068(8) -0.0074(8)
C2 0.0525(11) 0.0475(10) 0.0396(9) 0.0030(8) 0.0103(8) 0.0028(7)
C3 0.0826(15) 0.0569(12) 0.0742(14) 0.0093(10) 0.0278(12) -0.0077(10)
C4 0.0539(11) 0.0548(10) 0.0593(12) 0.0024(9) 0.0102(9) 0.0165(9)
C5 0.0604(13) 0.0688(14) 0.0901(17) 0.0111(10) 0.0171(12) 0.0306(12)
C6 0.0567(14) 0.0892(17) 0.0993(19) -0.0038(12) -0.0093(13) 0.0444(16)
C7 0.0726(16) 0.0880(17) 0.0773(16) -0.0122(13) -0.0181(13) 0.0283(14)
C8 0.0688(13) 0.0683(13) 0.0538(12) -0.0082(10) -0.0063(10) 0.0120(10)
C9 0.0504(11) 0.0549(10) 0.0472(10) -0.0026(8) 0.0023(8) 0.0117(8)

loop_
_atom_type_symbol
_atom_type_description
_atom_type_scat_dispersion_real
_atom_type_scat_dispersion_imag
_atom_type_scat_source
C C 0.0033 0.0016 'International Tables Vol C Tables 4.2.6.8 and 6.1.1.4'
H H 0.0000 0.0000 'International Tables Vol C Tables 4.2.6.8 and 6.1.1.4'
N N 0.0061 0.0033 'International Tables Vol C Tables 4.2.6.8 and 6.1.1.4'
O O 0.0106 0.0060 'International Tables Vol C Tables 4.2.6.8 and 6.1.1.4'
Cl Cl 0.1484 0.1585 'International Tables Vol C Tables 4.2.6.8 and 6.1.1.4'

loop_
_geom_angle_atom_site_label_1
_geom_angle_atom_site_label_2
_geom_angle_atom_site_label_3
_geom_angle_site_symmetry_1
_geom_angle_site_symmetry_3
_geom_angle
C2 N1 C9 . . 108.69(15)
C2 N1 C1 . . 126.20(15)
C9 N1 C1 . . 124.93(15)
C2 N2 C4 . . 108.25(15)
C2 N2 C3 . . 125.56(18)
C4 N2 C3 . . 126.12(17)
H1C O1 H1D . . 104(3)
N1 C1 C2 . 3_656 109.51(14)
N1 C1 H1A . . 109.8
C2 C1 H1A 3_656 . 109.8
N1 C1 H1B . . 109.8
C2 C1 H1B 3_656 . 109.8
H1A C1 H1B . . 108.2
N2 C2 N1 . . 109.82(16)
N2 C2 C1 . 3_656 125.99(16)
N1 C2 C1 . 3_656 124.19(15)
N2 C3 H3A . . 109.5
N2 C3 H3B . . 109.5
H3A C3 H3B . . 109.5
N2 C3 H3C . . 109.5
H3A C3 H3C . . 109.5
H3B C3 H3C . . 109.5
C9 C4 N2 . . 106.96(16)
C9 C4 C5 . . 120.5(2)
N2 C4 C5 . . 132.5(2)
C6 C5 C4 . . 116.4(2)
C6 C5 H5 . . 121.8
C4 C5 H5 . . 121.8
C5 C6 C7 . . 122.5(2)
C5 C6 H6 . . 118.7
C7 C6 H6 . . 118.7
C8 C7 C6 . . 121.4(2)
C8 C7 H7 . . 119.3
C6 C7 H7 . . 119.3
C7 C8 C9 . . 116.3(2)
C7 C8 H8 . . 121.8
C9 C8 H8 . . 121.8
C8 C9 C4 . . 122.85(19)
C8 C9 N1 . . 130.88(19)
C4 C9 N1 . . 106.27(16)

loop_
_geom_bond_atom_site_label_1
_geom_bond_atom_site_label_2
_geom_bond_site_symmetry_2
_geom_bond_distance
N1 C2 . 1.334(2)
N1 C9 . 1.389(2)
N1 C1 . 1.448(2)
N2 C2 . 1.333(2)
N2 C4 . 1.390(3)
N2 C3 . 1.462(3)
O1 H1C . 0.830(10)
O1 H1D . 0.827(10)
C1 C2 3_656 1.473(3)
C1 H1A . 0.9700
C1 H1B . 0.9700
C2 C1 3_656 1.473(3)
C3 H3A . 0.9600
C3 H3B . 0.9600
C3 H3C . 0.9600
C4 C9 . 1.388(3)
C4 C5 . 1.394(3)
C5 C6 . 1.382(4)
C5 H5 . 0.9300
C6 C7 . 1.389(4)
C6 H6 . 0.9300
C7 C8 . 1.374(3)
C7 H7 . 0.9300
C8 C9 . 1.385(3)
C8 H8 . 0.9300

loop_
_geom_hbond_atom_site_label_D
_geom_hbond_atom_site_label_H
_geom_hbond_atom_site_label_A
_geom_hbond_site_symmetry_A
_geom_hbond_distance_DH
_geom_hbond_distance_HA
_geom_hbond_distance_DA
_geom_hbond_angle_DHA
O1 H1C Cl1 1_554 0.83 2.33 3.1558(19) 169.6
O1 H1D Cl1 3_656 0.83 2.37 3.190(2) 170.2

loop_
_geom_torsion_atom_site_label_1
_geom_torsion_atom_site_label_2
_geom_torsion_atom_site_label_3
_geom_torsion_atom_site_label_4
_geom_torsion_site_symmetry_4
_geom_torsion
C2 N1 C1 C2 3_656 3.6(3)
C9 N1 C1 C2 3_656 178.11(15)
C4 N2 C2 N1 . -0.86(19)
C3 N2 C2 N1 . -177.88(17)
C4 N2 C2 C1 3_656 179.73(17)
C3 N2 C2 C1 3_656 2.7(3)
C9 N1 C2 N2 . 1.22(19)
C1 N1 C2 N2 . 176.48(16)
C9 N1 C2 C1 3_656 -179.35(16)
C1 N1 C2 C1 3_656 -4.1(3)
C2 N2 C4 C9 . 0.16(19)
C3 N2 C4 C9 . 177.16(17)
C2 N2 C4 C5 . 178.5(2)
C3 N2 C4 C5 . -4.5(3)
C9 C4 C5 C6 . -0.5(3)
N2 C4 C5 C6 . -178.57(19)
C4 C5 C6 C7 . -0.4(3)
C5 C6 C7 C8 . 0.6(4)
C6 C7 C8 C9 . 0.0(3)
C7 C8 C9 C4 . -0.8(3)
C7 C8 C9 N1 . 178.01(18)
N2 C4 C9 C8 . 179.65(17)
C5 C4 C9 C8 . 1.1(3)
N2 C4 C9 N1 . 0.56(19)
C5 C4 C9 N1 . -177.98(17)
C2 N1 C9 C8 . 179.92(19)
C1 N1 C9 C8 . 4.6(3)
C2 N1 C9 C4 . -1.08(19)
C1 N1 C9 C4 . -176.42(16)
